data_4100648
loop_
_publ_author_name
'Cametti, Massimo'
'Nissinen, Maija'
'Dalla Cort, Antonella'
'Mandolini, Luigi'
'Rissanen, Kari'

_publ_section_title
;
 Recognition of Alkali Metal Halide Contact Ion Pairs by Uranyl--Salophen
 Receptors Bearing Aromatic Sidearms. The Role of Cation--\p Interactions
;
_journal_coden_ASTM JACSAT
_journal_issue 11
_journal_name_full 'Journal of the American Chemical Society'
_journal_page_first 3831
_journal_page_last 3837
_journal_paper_doi 10.1021/ja042807n
_journal_volume 127
_journal_year 2005
_chemical_formula_sum 'C43 H37 Cl3 N4 O11 U2'
_chemical_formula_weight 1368.18
_space_group_IT_number 2
_symmetry_cell_setting triclinic
_symmetry_space_group_name_Hall '-P 1'
_symmetry_space_group_name_H-M 'P -1'
_cell_angle_alpha 99.611(2)
_cell_angle_beta 101.620(2)
_cell_angle_gamma 91.385(2)
_cell_formula_units_Z 2
_cell_length_a 12.5316(5)
_cell_length_b 13.5637(4)
_cell_length_c 13.9037(5)
_cell_measurement_temperature 173(2)
_cell_volume 2278.26(14)
_diffrn_ambient_temperature 173(2)
_exptl_crystal_density_diffrn 1.994
_cod_depositor_comments
;
 Added full bibliography and corrected the author names.
 
 Antanas Vaitkus,
 2019-04-05
;
_cod_database_code 4100648

loop_
_symmetry_equiv_pos_as_xyz
'x, y, z'
'-x, -y, -z'

loop_
_atom_site_label
_atom_site_type_symbol
_atom_site_fract_x
_atom_site_fract_y
_atom_site_fract_z
_atom_site_U_iso_or_equiv
_atom_site_adp_type
_atom_site_occupancy
_atom_site_symmetry_multiplicity
_atom_site_calc_flag
_atom_site_refinement_flags
_atom_site_disorder_assembly
_atom_site_disorder_group
C1 C 0.8958(6) 0.0466(6) 0.2412(6) 0.0275(18) Uani 1 1 d . . .
C1B C 0.6026(6) 0.6546(5) 0.6327(6) 0.0265(17) Uani 1 1 d . . .
C2 C 0.8825(6) -0.0261(6) 0.2997(6) 0.0287(18) Uani 1 1 d . . .
C2B C 0.5880(6) 0.6368(5) 0.5296(6) 0.0267(18) Uani 1 1 d . . .
C3 C 0.9677(7) -0.0857(6) 0.3278(7) 0.038(2) Uani 1 1 d . . .
H3 H 0.9585 -0.1356 0.3664 0.045 Uiso 1 1 calc R . .
C3B C 0.4833(6) 0.6123(5) 0.4712(7) 0.0299(19) Uani 1 1 d . . .
H3B H 0.4728 0.5993 0.4006 0.036 Uiso 1 1 calc R . .
C4 C 0.6752(8) 0.4150(6) 0.1260(7) 0.043(2) Uani 1 1 d . . .
H4 H 0.6907 0.4854 0.1371 0.051 Uiso 1 1 calc R . .
C4B C 0.3941(7) 0.6067(6) 0.5165(8) 0.037(2) Uani 1 1 d . . .
H4B H 0.3226 0.5927 0.4767 0.045 Uiso 1 1 calc R . .
C5 C 1.0797(7) 0.0008(7) 0.2432(7) 0.038(2) Uani 1 1 d . . .
H5 H 1.1479 0.0109 0.2254 0.046 Uiso 1 1 calc R . .
C5B C 0.4097(7) 0.6216(6) 0.6184(8) 0.041(2) Uani 1 1 d . . .
H5B H 0.3490 0.6157 0.6489 0.050 Uiso 1 1 calc R . .
C6 C 0.9941(7) 0.0597(6) 0.2123(7) 0.0327(19) Uani 1 1 d . . .
H6 H 1.0030 0.1081 0.1720 0.039 Uiso 1 1 calc R . .
C6B C 0.5128(7) 0.6451(6) 0.6773(7) 0.036(2) Uani 1 1 d . . .
H6B H 0.5229 0.6547 0.7478 0.043 Uiso 1 1 calc R . .
C8 C 0.7736(6) -0.0611(5) 0.4095(6) 0.0246(17) Uani 1 1 d . . .
H8 H 0.8409 -0.0656 0.4538 0.030 Uiso 1 1 calc R . .
C8B C 0.6684(7) 0.6666(5) 0.3990(6) 0.0273(18) Uani 1 1 d . . .
H8B H 0.5981 0.6870 0.3726 0.033 Uiso 1 1 calc R . .
C9 C 0.6743(6) -0.0823(5) 0.4429(6) 0.0255(17) Uani 1 1 d . . .
C9B C 0.7479(6) 0.6659(6) 0.3364(6) 0.0269(17) Uani 1 1 d . . .
C10 C 0.5710(6) -0.1008(5) 0.3782(6) 0.0238(17) Uani 1 1 d . . .
C10B C 0.8475(7) 0.6183(5) 0.3547(6) 0.0264(17) Uani 1 1 d . . .
C11 C 0.4813(7) -0.1284(6) 0.4172(6) 0.0284(18) Uani 1 1 d . . .
H11 H 0.4115 -0.1442 0.3745 0.034 Uiso 1 1 calc R . .
C11B C 0.9149(7) 0.6138(6) 0.2850(7) 0.035(2) Uani 1 1 d . . .
H11B H 0.9823 0.5827 0.2967 0.042 Uiso 1 1 calc R . .
C12 C 0.4948(8) -0.1323(6) 0.5164(7) 0.036(2) Uani 1 1 d . . .
H12 H 0.4331 -0.1483 0.5421 0.044 Uiso 1 1 calc R . .
C12B C 0.8841(8) 0.6542(6) 0.1996(7) 0.039(2) Uani 1 1 d . . .
H12B H 0.9303 0.6504 0.1529 0.047 Uiso 1 1 calc R . .
C13 C 0.5965(7) -0.1137(6) 0.5811(6) 0.033(2) Uani 1 1 d . . .
H13 H 0.6043 -0.1168 0.6499 0.040 Uiso 1 1 calc R . .
C13B C 0.7852(8) 0.7008(6) 0.1813(7) 0.039(2) Uani 1 1 d . . .
H13B H 0.7644 0.7289 0.1225 0.047 Uiso 1 1 calc R . .
C14 C 0.6845(7) -0.0907(6) 0.5431(6) 0.0302(18) Uani 1 1 d . . .
H14 H 0.7546 -0.0803 0.5860 0.036 Uiso 1 1 calc R . .
C14B C 0.7184(7) 0.7055(6) 0.2493(6) 0.0333(19) Uani 1 1 d . . .
H14B H 0.6510 0.7363 0.2365 0.040 Uiso 1 1 calc R . .
C24 C 0.8149(7) 0.1911(6) 0.1966(6) 0.0290(18) Uani 1 1 d . . .
H24 H 0.8863 0.2226 0.2182 0.035 Uiso 1 1 calc R . .
C24B C 0.7214(7) 0.7357(6) 0.7754(6) 0.0309(19) Uani 1 1 d . . .
H24B H 0.6569 0.7648 0.7897 0.037 Uiso 1 1 calc R . .
C25 C 0.7295(7) 0.2500(5) 0.1541(6) 0.0271(17) Uani 1 1 d . . .
C25B C 0.8186(7) 0.7605(6) 0.8523(6) 0.0316(19) Uani 1 1 d . . .
C26 C 0.6288(7) 0.2071(6) 0.0958(6) 0.0273(17) Uani 1 1 d . . .
C26B C 0.9171(7) 0.7125(6) 0.8474(6) 0.0314(19) Uani 1 1 d . . .
C27 C 0.5520(7) 0.2696(6) 0.0511(7) 0.035(2) Uani 1 1 d . . .
H27 H 0.4846 0.2413 0.0101 0.042 Uiso 1 1 calc R . .
C27B C 1.0003(7) 0.7290(6) 0.9327(6) 0.035(2) Uani 1 1 d . . .
H27B H 1.0648 0.6936 0.9326 0.042 Uiso 1 1 calc R . .
C28 C 0.5756(8) 0.3728(7) 0.0676(8) 0.044(2) Uani 1 1 d . . .
H28 H 0.5234 0.4147 0.0388 0.053 Uiso 1 1 calc R . .
C28B C 0.9916(8) 0.7943(7) 1.0159(7) 0.044(2) Uani 1 1 d . . .
H28B H 1.0514 0.8067 1.0714 0.052 Uiso 1 1 calc R . .
C29 C 1.0669(7) -0.0721(7) 0.2993(7) 0.040(2) Uani 1 1 d . . .
H29 H 1.1254 -0.1128 0.3184 0.048 Uiso 1 1 calc R . .
C29B C 0.8948(8) 0.8436(8) 1.0205(7) 0.047(2) Uani 1 1 d . . .
H29B H 0.8886 0.8891 1.0787 0.056 Uiso 1 1 calc R . .
C30 C 0.7500(8) 0.3547(6) 0.1668(7) 0.040(2) Uani 1 1 d . . .
H30 H 0.8182 0.3839 0.2052 0.047 Uiso 1 1 calc R . .
C30B C 0.8104(8) 0.8251(6) 0.9403(6) 0.038(2) Uani 1 1 d . . .
H30B H 0.7441 0.8567 0.9438 0.045 Uiso 1 1 calc R . .
C101 C 0.3376(8) -0.0688(10) 0.1450(8) 0.058(3) Uani 1 1 d . . .
H10A H 0.3361 -0.0318 0.2115 0.087 Uiso 1 1 calc R . .
H10B H 0.3488 -0.1394 0.1486 0.087 Uiso 1 1 calc R . .
H10C H 0.2682 -0.0634 0.0994 0.087 Uiso 1 1 calc R . .
C104 C 0.2242(12) 0.5506(10) 0.1812(10) 0.078(4) Uani 1 1 d . . .
H104 H 0.1995 0.5093 0.2268 0.094 Uiso 1 1 calc R A 1
N7 N 0.7780(5) -0.0365(4) 0.3244(5) 0.0245(14) Uani 1 1 d . . .
N7B N 0.6820(5) 0.6426(4) 0.4873(5) 0.0240(14) Uani 1 1 d . . .
N23 N 0.8025(5) 0.0991(5) 0.2079(5) 0.0249(14) Uani 1 1 d . . .
N23B N 0.7112(5) 0.6786(4) 0.6894(5) 0.0248(14) Uani 1 1 d . . .
O1 O 0.6512(4) -0.0933(4) 0.1054(4) 0.0229(11) Uani 1 1 d . . .
O1B O 0.8947(4) 0.7557(4) 0.5949(4) 0.0303(13) Uani 1 1 d . . .
O2 O 0.5971(5) 0.1102(4) 0.2823(4) 0.0293(12) Uani 1 1 d . . .
O2B O 0.8418(4) 0.5003(4) 0.6048(4) 0.0270(12) Uani 1 1 d . . .
O10 O 0.5587(4) -0.0981(4) 0.2814(4) 0.0266(12) Uani 1 1 d . . .
O10B O 0.8758(4) 0.5771(4) 0.4357(4) 0.0280(12) Uani 1 1 d . . .
O26 O 0.6052(4) 0.1082(4) 0.0779(4) 0.0257(12) Uani 1 1 d . . .
O26B O 0.9287(5) 0.6516(4) 0.7666(4) 0.0356(14) Uani 1 1 d . . .
U1 U 0.62013(2) 0.006035(19) 0.194353(19) 0.01987(10) Uani 1 1 d . . .
U2 U 0.86795(2) 0.628598(19) 0.60019(2) 0.02085(10) Uani 1 1 d . . .
O100 O 0.4257(4) -0.0271(4) 0.1086(4) 0.0285(12) Uani 1 1 d . . .
H100 H 0.4850 -0.0301 0.1485 0.043 Uiso 1 1 calc R . .
O102 O 1.0616(4) 0.6062(4) 0.6074(4) 0.0300(13) Uani 1 1 d . . .
Cl1 Cl 0.1254(6) 0.5320(6) 0.0671(6) 0.097(2) Uani 0.732(10) 1 d P B 1
Cl2 Cl 0.2074(7) 0.6789(6) 0.2263(7) 0.1114(19) Uani 0.732(10) 1 d P B 1
Cl3 Cl 0.3562(6) 0.5299(6) 0.1795(7) 0.1114(19) Uani 0.732(10) 1 d P B 1
Cl1B Cl 0.1688(19) 0.5042(19) 0.068(2) 0.097(2) Uani 0.268(10) 1 d P B 2
Cl2B Cl 0.256(2) 0.6640(12) 0.2524(14) 0.125(9) Uani 0.268(10) 1 d P B 2
Cl3B Cl 0.3293(17) 0.4792(18) 0.1274(17) 0.1114(19) Uani 0.268(10) 1 d P B 2
O90 O 0.1947(8) 0.7513(6) 0.5864(6) 0.080(3) Uiso 1 1 d D . .
H90 H 0.2618 0.7604 0.6115 0.120 Uiso 1 1 calc R C 1
C91 C 0.1711(14) 0.7920(12) 0.4954(9) 0.029(4) Uiso 0.50 1 d PD D 1
H91D H 0.1353 0.8550 0.5070 0.044 Uiso 0.50 1 calc PR D 1
H91E H 0.1227 0.7441 0.4434 0.044 Uiso 0.50 1 calc PR D 1
H91F H 0.2392 0.8044 0.4739 0.044 Uiso 0.50 1 calc PR D 1
C91B C 0.131(3) 0.723(3) 0.4835(14) 0.118(12) Uiso 0.50 1 d PD D 2
H91A H 0.0929 0.7809 0.4630 0.177 Uiso 0.50 1 calc PR D 2
H91B H 0.0767 0.6684 0.4807 0.177 Uiso 0.50 1 calc PR D 2
H91C H 0.1795 0.7007 0.4385 0.177 Uiso 0.50 1 calc PR D 2

loop_
_atom_site_aniso_label
_atom_site_aniso_U_11
_atom_site_aniso_U_22
_atom_site_aniso_U_33
_atom_site_aniso_U_23
_atom_site_aniso_U_13
_atom_site_aniso_U_12
C1 0.021(4) 0.032(4) 0.022(4) -0.007(3) -0.003(3) -0.001(3)
C1B 0.023(4) 0.018(4) 0.038(5) 0.001(3) 0.009(4) 0.004(3)
C2 0.021(4) 0.032(4) 0.031(5) 0.003(3) 0.002(3) 0.003(3)
C2B 0.024(4) 0.013(3) 0.042(5) 0.002(3) 0.007(4) 0.006(3)
C3 0.034(5) 0.032(5) 0.041(5) 0.002(4) -0.001(4) 0.008(4)
C3B 0.019(4) 0.014(4) 0.053(5) 0.000(3) 0.003(4) 0.004(3)
C4 0.067(7) 0.019(4) 0.041(5) 0.005(4) 0.007(5) 0.005(4)
C4B 0.021(4) 0.026(4) 0.060(7) 0.004(4) 0.001(4) 0.008(3)
C5 0.024(4) 0.045(5) 0.041(5) -0.009(4) 0.010(4) -0.001(4)
C5B 0.019(4) 0.030(5) 0.078(8) 0.003(4) 0.022(5) 0.005(3)
C6 0.024(4) 0.034(4) 0.035(5) -0.008(4) 0.005(4) -0.007(3)
C6B 0.032(5) 0.030(4) 0.048(6) 0.001(4) 0.020(4) 0.004(4)
C8 0.029(4) 0.023(4) 0.019(4) -0.001(3) 0.000(3) 0.002(3)
C8B 0.035(5) 0.015(4) 0.029(5) 0.002(3) 0.002(4) 0.011(3)
C9 0.032(4) 0.018(4) 0.028(4) 0.004(3) 0.008(3) 0.008(3)
C9B 0.030(4) 0.023(4) 0.025(4) 0.000(3) 0.003(3) 0.006(3)
C10 0.036(4) 0.012(3) 0.024(4) 0.002(3) 0.008(3) 0.008(3)
C10B 0.033(4) 0.022(4) 0.023(4) -0.001(3) 0.007(3) 0.006(3)
C11 0.032(4) 0.024(4) 0.032(5) 0.006(3) 0.014(4) 0.003(3)
C11B 0.031(5) 0.032(4) 0.044(5) 0.005(4) 0.009(4) 0.011(4)
C12 0.053(6) 0.020(4) 0.045(6) 0.006(4) 0.028(5) 0.006(4)
C12B 0.054(6) 0.033(5) 0.035(5) 0.011(4) 0.016(4) 0.011(4)
C13 0.050(6) 0.023(4) 0.029(5) 0.006(3) 0.013(4) 0.009(4)
C13B 0.048(6) 0.032(5) 0.039(5) 0.009(4) 0.012(4) 0.012(4)
C14 0.037(5) 0.026(4) 0.028(4) 0.005(3) 0.005(4) 0.010(3)
C14B 0.041(5) 0.022(4) 0.035(5) 0.005(3) 0.003(4) 0.013(4)
C24 0.032(4) 0.029(4) 0.025(4) 0.000(3) 0.008(4) -0.002(3)
C24B 0.037(5) 0.027(4) 0.034(5) 0.002(4) 0.021(4) 0.007(4)
C25 0.037(5) 0.022(4) 0.025(4) 0.005(3) 0.010(4) 0.003(3)
C25B 0.035(5) 0.034(4) 0.026(4) 0.002(3) 0.011(4) -0.002(4)
C26 0.038(5) 0.025(4) 0.022(4) 0.004(3) 0.014(4) 0.002(3)
C26B 0.041(5) 0.036(4) 0.021(4) 0.003(3) 0.015(4) 0.003(4)
C27 0.037(5) 0.031(4) 0.038(5) 0.012(4) 0.005(4) 0.002(4)
C27B 0.037(5) 0.040(5) 0.026(5) 0.002(4) 0.008(4) -0.003(4)
C28 0.049(6) 0.033(5) 0.054(6) 0.015(4) 0.011(5) 0.014(4)
C28B 0.037(5) 0.057(6) 0.035(5) 0.005(4) 0.006(4) -0.011(4)
C29 0.030(5) 0.039(5) 0.045(6) -0.001(4) 0.002(4) 0.011(4)
C29B 0.056(6) 0.059(6) 0.019(5) -0.012(4) 0.011(4) -0.001(5)
C30 0.047(6) 0.032(5) 0.038(5) 0.000(4) 0.010(4) -0.009(4)
C30B 0.048(5) 0.033(5) 0.033(5) -0.011(4) 0.024(4) 0.002(4)
C101 0.025(5) 0.112(9) 0.040(6) 0.011(6) 0.015(4) -0.007(5)
C104 0.097(10) 0.074(8) 0.079(9) 0.038(7) 0.035(8) 0.025(8)
N7 0.021(3) 0.024(3) 0.028(4) 0.003(3) 0.006(3) 0.001(3)
N7B 0.021(3) 0.015(3) 0.036(4) 0.001(3) 0.007(3) 0.006(2)
N23 0.023(3) 0.030(4) 0.020(3) 0.002(3) 0.004(3) 0.004(3)
N23B 0.021(3) 0.025(3) 0.032(4) 0.005(3) 0.011(3) 0.006(3)
O1 0.023(3) 0.022(3) 0.020(3) -0.001(2) 0.000(2) 0.003(2)
O1B 0.027(3) 0.025(3) 0.039(3) 0.001(2) 0.010(3) 0.005(2)
O2 0.039(3) 0.026(3) 0.020(3) -0.001(2) 0.004(2) 0.006(2)
O2B 0.024(3) 0.027(3) 0.030(3) 0.004(2) 0.006(2) 0.006(2)
O10 0.024(3) 0.032(3) 0.023(3) 0.006(2) 0.003(2) 0.001(2)
O10B 0.028(3) 0.035(3) 0.020(3) 0.000(2) 0.004(2) 0.016(2)
O26 0.030(3) 0.025(3) 0.024(3) 0.008(2) 0.007(2) -0.001(2)
O26B 0.028(3) 0.048(3) 0.028(3) -0.002(3) 0.004(3) 0.009(3)
U1 0.01997(16) 0.02174(16) 0.01825(16) 0.00197(11) 0.00594(11) 0.00225(11)
U2 0.01913(16) 0.02030(16) 0.02241(17) -0.00100(11) 0.00621(12) 0.00430(11)
O100 0.017(3) 0.044(3) 0.025(3) 0.010(2) 0.000(2) 0.000(2)
O102 0.019(3) 0.031(3) 0.038(3) -0.007(2) 0.010(2) 0.004(2)
Cl1 0.083(5) 0.102(5) 0.099(3) 0.035(4) -0.015(4) 0.002(4)
Cl2 0.109(4) 0.121(4) 0.114(5) 0.029(3) 0.034(3) 0.050(3)
Cl3 0.109(4) 0.121(4) 0.114(5) 0.029(3) 0.034(3) 0.050(3)
Cl1B 0.083(5) 0.102(5) 0.099(3) 0.035(4) -0.015(4) 0.002(4)
Cl2B 0.19(2) 0.052(9) 0.092(12) 0.007(7) -0.059(13) -0.024(11)
Cl3B 0.109(4) 0.121(4) 0.114(5) 0.029(3) 0.034(3) 0.050(3)

loop_
_geom_bond_atom_site_label_1
_geom_bond_atom_site_label_2
_geom_bond_distance
_geom_bond_site_symmetry_2
_geom_bond_publ_flag
C1 C6 1.387(11) . ?
C1 C2 1.406(12) . ?
C1 N23 1.421(10) . ?
C1B C2B 1.387(12) . ?
C1B C6B 1.403(11) . ?
C1B N23B 1.428(10) . ?
C2 C3 1.387(11) . ?
C2 N7 1.429(10) . ?
C2B C3B 1.397(11) . ?
C2B N7B 1.426(10) . ?
C3 C29 1.396(13) . ?
C3B C4B 1.395(12) . ?
C4 C30 1.359(13) . ?
C4 C28 1.395(13) . ?
C4B C5B 1.371(14) . ?
C5 C29 1.383(13) . ?
C5 C6 1.394(13) . ?
C5B C6B 1.381(13) . ?
C8 N7 1.292(10) . ?
C8 C9 1.452(11) . ?
C8B N7B 1.300(10) . ?
C8B C9B 1.449(12) . ?
C9 C14 1.397(11) . ?
C9 C10 1.410(11) . ?
C9B C14B 1.392(11) . ?
C9B C10B 1.416(11) . ?
C10 O10 1.331(9) . ?
C10 C11 1.410(11) . ?
C10B O10B 1.329(9) . ?
C10B C11B 1.403(12) . ?
C11 C12 1.366(12) . ?
C11B C12B 1.378(12) . ?
C12 C13 1.393(13) . ?
C12B C13B 1.403(13) . ?
C13 C14 1.366(12) . ?
C13B C14B 1.378(13) . ?
C24 N23 1.294(10) . ?
C24 C25 1.441(11) . ?
C24B N23B 1.293(10) . ?
C24B C25B 1.441(12) . ?
C25 C26 1.408(11) . ?
C25 C30 1.411(11) . ?
C25B C30B 1.405(11) . ?
C25B C26B 1.418(12) . ?
C26 O26 1.338(9) . ?
C26 C27 1.416(12) . ?
C26B O26B 1.313(10) . ?
C26B C27B 1.394(12) . ?
C27 C28 1.394(12) . ?
C27B C28B 1.360(13) . ?
C28B C29B 1.407(14) . ?
C29B C30B 1.357(13) . ?
C101 O100 1.443(10) . ?
C104 Cl1B 1.60(3) . ?
C104 Cl2B 1.68(2) . ?
C104 Cl3 1.689(15) . ?
C104 Cl2 1.781(15) . ?
C104 Cl1 1.781(16) . ?
C104 Cl3B 1.86(2) . ?
N7 U1 2.545(6) . ?
N7B U2 2.565(6) . ?
N23 U1 2.541(6) . ?
N23B U2 2.573(6) . ?
O1 U1 1.777(5) . ?
O1B U2 1.765(5) . ?
O2 U1 1.778(5) . ?
O2B U2 1.777(5) . ?
O10 U1 2.224(5) . ?
O10B U2 2.299(5) . ?
O26 U1 2.285(5) . ?
O26B U2 2.252(6) . ?
U2 O102 2.438(5) . ?
Cl1B Cl3B 2.07(3) . ?
O90 C91 1.444(9) . ?
O90 C91B 1.477(10) . ?
